data_2103465
loop_
_publ_author_name
'Oswald, Iain D. H.'
'Allan, David R.'
'McGregor, Pamela A.'
'Motherwell, W. D. Samuel'
'Parsons, Simon'
'Pulham, Colin R.'

_publ_section_title
;
 The formation of paracetamol (acetaminophen) adducts with
 hydrogen-bond acceptors
;
_journal_issue 6
_journal_name_full 'Acta Crystallographica Section B'
_journal_page_first 1057
_journal_page_last 1066
_journal_paper_doi 10.1107/S0108768102015987
_journal_volume 58
_journal_year 2002
_chemical_formula_moiety 2[C8H9NO2][C4H10N2]
_chemical_formula_sum 'C20 H28 N4 O4'
_chemical_formula_weight 388.46
_chemical_name_common 'Paracetamol hemi-piperazine'
_chemical_name_systematic
;
 ?
;
_space_group_IT_number 14
_symmetry_cell_setting monoclinic
_symmetry_space_group_name_Hall '-P 2ybc'
_symmetry_space_group_name_H-M 'P 1 21/c 1'
_atom_sites_solution_hydrogens mixed
_atom_sites_solution_primary direct
_atom_sites_solution_secondary difmap
_audit_creation_method SHELXL-97
_cell_angle_alpha 90.00
_cell_angle_beta 113.633(5)
_cell_angle_gamma 90.00
_cell_formula_units_Z 2
_cell_length_a 15.893(5)
_cell_length_b 5.1664(17)
_cell_length_c 12.993(4)
_cell_measurement_reflns_used 1227
_cell_measurement_temperature 150(2)
_cell_measurement_theta_max 29
_cell_measurement_theta_min 2.5
_cell_volume 977.4(5)
_computing_cell_refinement Saint
_computing_data_collection Smart
_computing_data_reduction Saint
_computing_molecular_graphics Shelxtl
_computing_publication_material Shelxtl
_computing_structure_refinement 'SHELXL-97 (Sheldrick, 1997)'
_computing_structure_solution 'SHELXS-97 (Sheldrick, 1990)'
_diffrn_ambient_temperature 150(2)
_diffrn_measured_fraction_theta_full 0.928
_diffrn_measured_fraction_theta_max 0.928
_diffrn_measurement_device_type 'Bruker Smart Apex CCD'
_diffrn_measurement_method 'Omega and phi'
_diffrn_radiation_monochromator graphite
_diffrn_radiation_source 'fine-focus sealed tube'
_diffrn_radiation_type MoK\a
_diffrn_radiation_wavelength 0.71073
_diffrn_reflns_av_R_equivalents 0.0458
_diffrn_reflns_av_sigmaI/netI 0.0666
_diffrn_reflns_limit_h_max 21
_diffrn_reflns_limit_h_min -17
_diffrn_reflns_limit_k_max 6
_diffrn_reflns_limit_k_min -6
_diffrn_reflns_limit_l_max 16
_diffrn_reflns_limit_l_min -17
_diffrn_reflns_number 5628
_diffrn_reflns_theta_full 28.55
_diffrn_reflns_theta_max 28.55
_diffrn_reflns_theta_min 1.40
_exptl_absorpt_coefficient_mu 0.093
_exptl_absorpt_correction_T_max 1
_exptl_absorpt_correction_T_min 0.690
_exptl_absorpt_correction_type multi-scan
_exptl_absorpt_process_details Sadabs
_exptl_crystal_colour Colourless
_exptl_crystal_density_diffrn 1.320
_exptl_crystal_density_method 'not measured'
_exptl_crystal_description plate
_exptl_crystal_F_000 416
_exptl_crystal_size_max 0.77
_exptl_crystal_size_mid 0.28
_exptl_crystal_size_min 0.11
_refine_diff_density_max 0.336
_refine_diff_density_min -0.447
_refine_ls_extinction_method none
_refine_ls_goodness_of_fit_ref 1.179
_refine_ls_hydrogen_treatment riding/refall
_refine_ls_matrix_type full
_refine_ls_number_parameters 140
_refine_ls_number_reflns 2309
_refine_ls_number_restraints 0
_refine_ls_restrained_S_all 1.179
_refine_ls_R_factor_all 0.1031
_refine_ls_R_factor_gt 0.0779
_refine_ls_shift/su_max 0.002
_refine_ls_shift/su_mean 0.000
_refine_ls_structure_factor_coef Fsqd
_refine_ls_weighting_details 'calc w=1/[\s^2^(Fo^2^)+(0.0520P)^2^+0.5663P] where P=(Fo^2^+2Fc^2^)/3'
_refine_ls_weighting_scheme calc
_refine_ls_wR_factor_gt 0.1551
_refine_ls_wR_factor_ref 0.1652
_reflns_number_gt 1778
_reflns_number_total 2309
_reflns_threshold_expression >2sigma(I)
_cod_data_source_file an0622.cif
_cod_data_source_block ppip02
_cod_depositor_comments
;
The following automatic conversions were performed:
'_symmetry_cell_setting' value 'Monoclinic' changed to 'monoclinic'
according to '/home/saulius/struct/CIF-dictionaries/cif_core.dic'
dictionary named 'cif_core.dic' version 2.4.1 from
2010-06-29.

'_exptl_absorpt_correction_type' value 'Multiscan' changed to
'multi-scan' according to
'/home/saulius/struct/CIF-dictionaries/cif_core.dic' dictionary named
'cif_core.dic' version 2.4.1 from 2010-06-29.

Automatic conversion script
Id: cif_fix_enum 1527 2010-12-29 10:47:43Z saulius 

The following automatic conversions were performed:

'_symmetry_cell_setting' value 'Monoclinic' changed to 'monoclinic'
according to /home/saulius/struct/CIF-dictionaries/cif_core.dic
dictionary named 'cif_core.dic' version 2.4.1 from
2010-06-29.

'_exptl_absorpt_correction_type' value 'Multiscan'
changed to 'multi-scan' according to
/home/saulius/struct/CIF-dictionaries/cif_core.dic dictionary named
'cif_core.dic' version 2.4.1 from 2010-06-29.

Automatic conversion script
Id: cif_fix_values 1715 2011-07-08 13:25:40Z adriana 

The following automatic conversions were performed:

'_atom_sites_solution_hydrogens' value 'geom/difmap' was changed to
'mixed'.

Automatic conversion script
Id: cif_fix_values 6452 2018-10-05 10:23:21Z andrius 
;
_cod_original_cell_volume 977.4(6)
_cod_original_sg_symbol_H-M P21/c
_cod_database_code 2103465
_cod_database_fobs_code 2103465

loop_
_symmetry_equiv_pos_as_xyz
'x, y, z'
'-x, y+1/2, -z+1/2'
'-x, -y, -z'
'x, -y-1/2, z-1/2'

loop_
_atom_site_label
_atom_site_fract_x
_atom_site_fract_y
_atom_site_fract_z
_atom_site_U_iso_or_equiv
_atom_site_adp_type
_atom_site_calc_flag
_atom_site_refinement_flags
_atom_site_occupancy
_atom_site_type_symbol
O1 0.34196(12) 0.6634(4) 0.02922(15) 0.0218(4) Uani d . 1 O
H11 0.369(2) 0.821(7) 0.023(2) 0.032(9) Uiso d . 1 H
C1 0.29270(16) 0.6815(5) 0.09446(19) 0.0158(5) Uani d . 1 C
C2 0.30447(16) 0.8811(5) 0.1709(2) 0.0166(5) Uani d . 1 C
H2 0.3474 1.0152 0.1783 0.020 Uiso calc R 1 H
C3 0.25355(16) 0.8851(5) 0.23665(19) 0.0169(5) Uani d . 1 C
H3 0.2621 1.0221 0.2887 0.020 Uiso calc R 1 H
C4 0.19038(16) 0.6908(5) 0.22688(19) 0.0147(5) Uani d . 1 C
C5 0.17746(17) 0.4912(5) 0.14906(19) 0.0183(5) Uani d . 1 C
H5 0.1338 0.3586 0.1408 0.022 Uiso calc R 1 H
C6 0.22878(17) 0.4881(5) 0.08400(19) 0.0176(5) Uani d . 1 C
H6 0.2201 0.3519 0.0316 0.021 Uiso calc R 1 H
N1 0.13836(15) 0.7068(4) 0.29447(17) 0.0175(5) Uani d . 1 N
H1 0.132(2) 0.865(6) 0.315(3) 0.031(9) Uiso d . 1 H
C7 0.10998(16) 0.5022(5) 0.33790(19) 0.0170(5) Uani d . 1 C
O2 0.12411(14) 0.2765(4) 0.32063(15) 0.0271(5) Uani d . 1 O
C8 0.05999(18) 0.5716(6) 0.4111(2) 0.0226(6) Uani d . 1 C
H8A 0.0046 0.4649 0.3902 0.034 Uiso calc R 1 H
H8B 0.0427 0.7548 0.4008 0.034 Uiso calc R 1 H
H8C 0.1002 0.5400 0.4900 0.034 Uiso calc R 1 H
N1S 0.41895(14) 1.1141(4) 0.00203(18) 0.0178(5) Uani d . 1 N
H1S 0.3832(19) 1.253(6) -0.003(2) 0.020(7) Uiso d . 1 H
C1S 0.43012(17) 1.0809(5) -0.1052(2) 0.0186(6) Uani d . 1 C
H1S1 0.4586 1.2377 -0.1213 0.022 Uiso calc R 1 H
H1S2 0.3693 1.0554 -0.1677 0.022 Uiso calc R 1 H
C2S 0.50940(17) 1.1523(5) 0.0955(2) 0.0184(6) Uani d . 1 C
H2S1 0.5014 1.1766 0.1666 0.022 Uiso calc R 1 H
H2S2 0.5389 1.3096 0.0817 0.022 Uiso calc R 1 H

loop_
_atom_site_aniso_label
_atom_site_aniso_U_11
_atom_site_aniso_U_22
_atom_site_aniso_U_33
_atom_site_aniso_U_12
_atom_site_aniso_U_13
_atom_site_aniso_U_23
O1 0.0280(10) 0.0202(11) 0.0264(10) -0.0038(8) 0.0204(8) -0.0032(8)
C1 0.0173(12) 0.0163(13) 0.0146(11) 0.0032(10) 0.0072(9) 0.0037(10)
C2 0.0183(12) 0.0147(13) 0.0181(12) -0.0012(10) 0.0086(10) 0.0005(10)
C3 0.0202(12) 0.0166(13) 0.0137(11) 0.0002(11) 0.0066(10) -0.0023(10)
C4 0.0147(11) 0.0179(13) 0.0124(11) 0.0043(10) 0.0063(9) 0.0041(10)
C5 0.0211(12) 0.0194(13) 0.0157(11) -0.0023(11) 0.0089(10) -0.0003(11)
C6 0.0223(13) 0.0171(14) 0.0139(11) -0.0001(11) 0.0078(10) -0.0027(10)
N1 0.0233(11) 0.0167(12) 0.0171(10) 0.0018(10) 0.0130(9) -0.0014(9)
C7 0.0160(12) 0.0217(14) 0.0132(11) 0.0022(11) 0.0057(9) 0.0010(10)
O2 0.0486(13) 0.0184(11) 0.0254(10) 0.0019(9) 0.0265(9) 0.0024(9)
C8 0.0248(13) 0.0287(16) 0.0192(12) -0.0020(12) 0.0140(11) -0.0020(11)
N1S 0.0182(11) 0.0158(11) 0.0225(11) 0.0015(9) 0.0113(9) -0.0008(9)
C1S 0.0200(12) 0.0181(14) 0.0181(12) -0.0017(10) 0.0081(10) 0.0021(10)
C2S 0.0232(13) 0.0159(14) 0.0188(12) -0.0041(11) 0.0112(10) -0.0026(10)

loop_
_atom_type_symbol
_atom_type_description
_atom_type_scat_dispersion_real
_atom_type_scat_dispersion_imag
_atom_type_scat_source
C C 0.0033 0.0016 'International Tables Vol C Tables 4.2.6.8 and 6.1.1.4'
H H 0.0000 0.0000 'International Tables Vol C Tables 4.2.6.8 and 6.1.1.4'
N N 0.0061 0.0033 'International Tables Vol C Tables 4.2.6.8 and 6.1.1.4'
O O 0.0106 0.0060 'International Tables Vol C Tables 4.2.6.8 and 6.1.1.4'

loop_
_geom_angle_atom_site_label_1
_geom_angle_atom_site_label_2
_geom_angle_atom_site_label_3
_geom_angle_site_symmetry_1
_geom_angle_site_symmetry_3
_geom_angle
C1 O1 H11 . . 112.7(18)
O1 C1 C2 . . 123.1(2)
O1 C1 C6 . . 117.8(2)
C2 C1 C6 . . 119.1(2)
C1 C2 C3 . . 120.3(2)
C1 C2 H2 . . 119.9
C3 C2 H2 . . 119.9
C4 C3 C2 . . 120.6(2)
C4 C3 H3 . . 119.7
C2 C3 H3 . . 119.7
C3 C4 C5 . . 119.3(2)
C3 C4 N1 . . 118.5(2)
C5 C4 N1 . . 122.2(2)
C6 C5 C4 . . 119.7(2)
C6 C5 H5 . . 120.1
C4 C5 H5 . . 120.1
C5 C6 C1 . . 121.0(2)
C5 C6 H6 . . 119.5
C1 C6 H6 . . 119.5
C7 N1 C4 . . 125.5(2)
C7 N1 H1 . . 120(2)
C4 N1 H1 . . 114(2)
O2 C7 N1 . . 123.3(2)
O2 C7 C8 . . 121.6(2)
N1 C7 C8 . . 115.1(2)
C7 C8 H8A . . 109.5
C7 C8 H8B . . 109.5
H8A C8 H8B . . 109.5
C7 C8 H8C . . 109.5
H8A C8 H8C . . 109.5
H8B C8 H8C . . 109.5
C2S N1S C1S . . 110.12(19)
C2S N1S H1S . . 109.2(18)
C1S N1S H1S . . 109.6(18)
N1S C1S C2S . 3_675 108.9(2)
N1S C1S H1S1 . . 109.9
C2S C1S H1S1 3_675 . 109.9
N1S C1S H1S2 . . 109.9
C2S C1S H1S2 3_675 . 109.9
H1S1 C1S H1S2 . . 108.3
N1S C2S C1S . 3_675 109.8(2)
N1S C2S H2S1 . . 109.7
C1S C2S H2S1 3_675 . 109.7
N1S C2S H2S2 . . 109.7
C1S C2S H2S2 3_675 . 109.7
H2S1 C2S H2S2 . . 108.2

loop_
_geom_bond_atom_site_label_1
_geom_bond_atom_site_label_2
_geom_bond_site_symmetry_2
_geom_bond_distance
O1 C1 . 1.368(3)
O1 H11 . 0.93(3)
C1 C2 . 1.392(3)
C1 C6 . 1.392(3)
C2 C3 . 1.392(3)
C2 H2 . 0.9500
C3 C4 . 1.389(3)
C3 H3 . 0.9500
C4 C5 . 1.401(3)
C4 N1 . 1.430(3)
C5 C6 . 1.390(3)
C5 H5 . 0.9500
C6 H6 . 0.9500
N1 C7 . 1.358(3)
N1 H1 . 0.88(3)
C7 O2 . 1.225(3)
C7 C8 . 1.507(3)
C8 H8A . 0.9800
C8 H8B . 0.9800
C8 H8C . 0.9800
N1S C2S . 1.476(3)
N1S C1S . 1.484(3)
N1S H1S . 0.90(3)
C1S C2S 3_675 1.515(4)
C1S H1S1 . 0.9900
C1S H1S2 . 0.9900
C2S C1S 3_675 1.515(4)
C2S H2S1 . 0.9900
C2S H2S2 . 0.9900
